data_4038941
loop_
_publ_author_name
'Supranovich, Vyacheslav I.'
'Dmitriev, Igor A.'
'Dilman, Alexander D.'

_publ_section_title
;
 Synthesis of tetrafluorinated piperidines from nitrones via a
 visible-light-promoted annelation reaction
;
_journal_name_full 'Beilstein Journal of Organic Chemistry'
_journal_page_first 3104
_journal_page_last 3108
_journal_paper_doi 10.3762/bjoc.16.260
_journal_volume 16
_journal_year 2020
_chemical_formula_moiety 'C13 H15 F4 N S'
_chemical_formula_sum 'C13 H15 F4 N S'
_chemical_formula_weight 293.32
_space_group_crystal_system monoclinic
_space_group_IT_number 14
_space_group_name_Hall '-P 2ybc'
_space_group_name_H-M_alt 'P 1 21/c 1'
_atom_sites_solution_hydrogens geom
_atom_sites_solution_primary direct
_atom_sites_solution_secondary difmap
_audit_creation_method SHELXL-2018/3
_cell_angle_alpha 90
_cell_angle_beta 93.2710(10)
_cell_angle_gamma 90
_cell_formula_units_Z 4
_cell_length_a 13.2686(3)
_cell_length_b 7.4126(2)
_cell_length_c 13.3406(3)
_cell_measurement_reflns_used 9829
_cell_measurement_temperature 100(2)
_cell_measurement_theta_max 36.81
_cell_measurement_theta_min 3.06
_cell_volume 1309.97(5)
_computing_cell_refinement 'SAINT (Bruker, 2019)'
_computing_data_collection '<i>APEX3</i> (Bruker, 2019)'
_computing_data_reduction 'SAINT (Bruker, 2019)'
_computing_molecular_graphics
;
SHELXTL (Sheldrick, Acta Cryst., 2008, A64, 112-122)
;
_computing_publication_material
;
SHELXTL (Sheldrick, Acta Cryst., 2008, A64, 112-122)
;
_computing_structure_refinement
;
SHELXL-2018 (Sheldrick, Acta Cryst., 2015, C71, 3-8)
;
_computing_structure_solution
;
SHELXT, SHELXS-2013 (Sheldrick, Acta Cryst., 2015, A71, 3-8)
;
_diffrn_ambient_temperature 100(2)
_diffrn_detector_area_resol_mean 7.31
_diffrn_measured_fraction_theta_full 0.998
_diffrn_measured_fraction_theta_max 0.999
_diffrn_measurement_device_type 'Bruker AXS D8 QUEST, Photon III detector'
_diffrn_measurement_method '\f and \w shutterless scans'
_diffrn_radiation_monochromator graphite
_diffrn_radiation_type MoK\a
_diffrn_radiation_wavelength 0.71073
_diffrn_reflns_av_R_equivalents 0.0386
_diffrn_reflns_av_unetI/netI 0.0222
_diffrn_reflns_Laue_measured_fraction_full 0.998
_diffrn_reflns_Laue_measured_fraction_max 0.999
_diffrn_reflns_limit_h_max 21
_diffrn_reflns_limit_h_min -22
_diffrn_reflns_limit_k_max 12
_diffrn_reflns_limit_k_min -12
_diffrn_reflns_limit_l_max 22
_diffrn_reflns_limit_l_min -22
_diffrn_reflns_number 59051
_diffrn_reflns_point_group_measured_fraction_full 0.998
_diffrn_reflns_point_group_measured_fraction_max 0.999
_diffrn_reflns_theta_full 25.242
_diffrn_reflns_theta_max 36.325
_diffrn_reflns_theta_min 3.059
_diffrn_source 'fine-focus sealed X-Ray tube'
_exptl_absorpt_coefficient_mu 0.280
_exptl_absorpt_correction_T_max 0.6967
_exptl_absorpt_correction_T_min 0.6461
_exptl_absorpt_correction_type multi-scan
_exptl_absorpt_process_details
;
 SADABS 2016/2 (Krause et al., J. Appl. Cryst. 2015, 48, 3-10).
;
_exptl_crystal_colour colourless
_exptl_crystal_density_diffrn 1.487
_exptl_crystal_density_method 'not measured'
_exptl_crystal_description prism
_exptl_crystal_F_000 608
_exptl_crystal_size_max 0.58
_exptl_crystal_size_mid 0.24
_exptl_crystal_size_min 0.14
_refine_diff_density_max 0.778
_refine_diff_density_min -0.392
_refine_diff_density_rms 0.059
_refine_ls_extinction_method none
_refine_ls_goodness_of_fit_ref 1.023
_refine_ls_hydrogen_treatment constr
_refine_ls_matrix_type full
_refine_ls_number_parameters 205
_refine_ls_number_reflns 6357
_refine_ls_number_restraints 12
_refine_ls_restrained_S_all 1.022
_refine_ls_R_factor_all 0.0509
_refine_ls_R_factor_gt 0.0364
_refine_ls_shift/su_max 0.003
_refine_ls_shift/su_mean 0.000
_refine_ls_structure_factor_coef Fsqd
_refine_ls_weighting_details 'w=1/[\s^2^(Fo^2^)+(0.0437P)^2^+0.4993P] where P=(Fo^2^+2Fc^2^)/3'
_refine_ls_weighting_scheme calc
_refine_ls_wR_factor_gt 0.0896
_refine_ls_wR_factor_ref 0.0984
_reflns_Friedel_coverage 0.000
_reflns_number_gt 5116
_reflns_number_total 6357
_reflns_threshold_expression 'I > 2\s(I)'
_cod_data_source_file 1860-5397-16-260-S2.cif
_cod_data_source_block SU1089
_cod_original_sg_symbol_H-M 'P 21/c'
_cod_database_code 4038941
_shelx_shelxl_version_number 2018/3
_shelx_space_group_comment
;
The symmetry employed for this shelxl refinement is uniquely defined
by the following loop, which should always be used as a source of
symmetry information in preference to the above space-group names.
They are only intended as comments.
;
_shelx_estimated_absorpt_t_min 0.855
_shelx_estimated_absorpt_t_max 0.962

loop_
_space_group_symop_operation_xyz
'x, y, z'
'-x, y+1/2, -z+1/2'
'-x, -y, -z'
'x, -y-1/2, z-1/2'

loop_
_atom_site_label
_atom_site_type_symbol
_atom_site_fract_x
_atom_site_fract_y
_atom_site_fract_z
_atom_site_U_iso_or_equiv
_atom_site_adp_type
_atom_site_occupancy
_atom_site_site_symmetry_order
_atom_site_calc_flag
_atom_site_refinement_flags_posn
_atom_site_refinement_flags_adp
_atom_site_refinement_flags_occupancy
_atom_site_disorder_assembly
_atom_site_disorder_group
S1 S 0.47129(2) 0.56600(3) 0.87727(2) 0.01870(6) Uani 1 1 d . . . . .
F1A F 0.29117(4) 0.29635(9) 0.42761(5) 0.02342(13) Uani 0.9674(7) 1 d D . P A 1
F2A F 0.15467(5) 0.29757(8) 0.51197(4) 0.02086(12) Uani 0.9674(7) 1 d D . P A 1
F3A F 0.19452(5) 0.43957(10) 0.26792(5) 0.02708(14) Uani 0.9674(7) 1 d D . P A 1
F4A F 0.11122(5) 0.20850(9) 0.32282(5) 0.02777(14) Uani 0.9674(7) 1 d D . P A 1
N1A N 0.13438(6) 0.68060(11) 0.48409(6) 0.01594(13) Uani 0.9674(7) 1 d D . P A 1
C1A C 0.23011(6) 0.58151(12) 0.47624(6) 0.01438(14) Uani 0.9674(7) 1 d D . P A 1
H1A H 0.270584 0.641824 0.424868 0.017 Uiso 0.9674(7) 1 calc R U P A 1
C2A C 0.20465(6) 0.38922(13) 0.44112(7) 0.01618(15) Uani 0.9674(7) 1 d D . P A 1
C3A C 0.13733(7) 0.38381(14) 0.34394(7) 0.01883(16) Uani 0.9674(7) 1 d D . P A 1
C4A C 0.04592(7) 0.50024(14) 0.35091(7) 0.01922(16) Uani 0.9674(7) 1 d D . P A 1
H4A H 0.000113 0.446378 0.398729 0.023 Uiso 0.9674(7) 1 calc R U P A 1
H4B H 0.009178 0.507969 0.284349 0.023 Uiso 0.9674(7) 1 calc R U P A 1
C5A C 0.07742(7) 0.68843(14) 0.38629(7) 0.01906(16) Uani 0.9674(7) 1 d D . P A 1
H5A H 0.119749 0.744774 0.336159 0.023 Uiso 0.9674(7) 1 calc R U P A 1
H5B H 0.016584 0.764195 0.392079 0.023 Uiso 0.9674(7) 1 calc R U P A 1
F1B F 0.2931(10) 0.445(3) 0.3779(13) 0.02342(13) Uani 0.0326(7) 1 d D . P A 2
F2B F 0.2089(13) 0.2502(18) 0.4575(12) 0.02086(12) Uani 0.0326(7) 1 d D . P A 2
F3B F 0.1550(14) 0.301(3) 0.2528(12) 0.02708(14) Uani 0.0326(7) 1 d D . P A 2
F4B F 0.0395(11) 0.352(3) 0.3625(14) 0.02777(14) Uani 0.0326(7) 1 d D . P A 2
N1B N 0.1713(13) 0.7275(15) 0.4455(7) 0.01594(13) Uani 0.0326(7) 1 d D . P A 2
C1B C 0.2064(10) 0.5595(18) 0.4956(11) 0.01438(14) Uani 0.0326(7) 1 d D . P A 2
H1B H 0.147970 0.527173 0.536209 0.017 Uiso 0.0326(7) 1 calc R U P A 2
C2B C 0.2002(10) 0.4158(17) 0.4129(10) 0.01618(15) Uani 0.0326(7) 1 d D . P A 2
C3B C 0.1240(10) 0.4211(19) 0.3223(10) 0.01883(16) Uani 0.0326(7) 1 d D . P A 2
C4B C 0.1122(19) 0.6099(19) 0.2838(14) 0.01922(16) Uani 0.0326(7) 1 d D . P A 2
H4C H 0.056821 0.613706 0.230808 0.023 Uiso 0.0326(7) 1 calc R U P A 2
H4D H 0.175155 0.647570 0.253312 0.023 Uiso 0.0326(7) 1 calc R U P A 2
C5B C 0.0889(15) 0.741(3) 0.3673(13) 0.01906(16) Uani 0.0326(7) 1 d D . P A 2
H5C H 0.084404 0.865732 0.340727 0.023 Uiso 0.0326(7) 1 calc R U P A 2
H5D H 0.023723 0.709836 0.395353 0.023 Uiso 0.0326(7) 1 calc R U P A 2
C6 C 0.15217(8) 0.86475(13) 0.52136(8) 0.02242(17) Uani 1 1 d D . . . .
H6A H 0.087362 0.926475 0.526531 0.027 Uiso 1 1 calc R U . A 1
H6B H 0.193200 0.930678 0.474745 0.027 Uiso 1 1 calc R U . A 1
H6C H 0.187844 0.860106 0.587686 0.027 Uiso 1 1 calc R U . A 1
C7 C 0.29208(6) 0.57543(11) 0.57513(6) 0.01483(13) Uani 1 1 d D . . . .
C8 C 0.39607(6) 0.60123(12) 0.57722(6) 0.01680(14) Uani 1 1 d . . . . .
H8 H 0.427644 0.622190 0.516139 0.020 Uiso 1 1 calc R U . . .
C9 C 0.45487(6) 0.59688(12) 0.66737(6) 0.01716(14) Uani 1 1 d . . . . .
H9 H 0.525821 0.614074 0.667404 0.021 Uiso 1 1 calc R U . . .
C10 C 0.40892(6) 0.56717(11) 0.75744(6) 0.01448(13) Uani 1 1 d . . . . .
C11 C 0.30447(6) 0.53785(13) 0.75550(6) 0.01704(14) Uani 1 1 d . . . . .
H11 H 0.272923 0.515162 0.816403 0.020 Uiso 1 1 calc R U . . .
C12 C 0.24692(6) 0.54163(13) 0.66584(6) 0.01752(15) Uani 1 1 d . . . . .
H12 H 0.176232 0.521187 0.665627 0.021 Uiso 1 1 calc R U . . .
C13 C 0.60243(7) 0.58221(14) 0.85201(8) 0.02329(17) Uani 1 1 d . . . . .
H13A H 0.643523 0.577621 0.915377 0.035 Uiso 1 1 calc R U . . .
H13B H 0.614658 0.696438 0.817769 0.035 Uiso 1 1 calc R U . . .
H13C H 0.620702 0.481424 0.809106 0.035 Uiso 1 1 calc R U . . .

loop_
_atom_site_aniso_label
_atom_site_aniso_U_11
_atom_site_aniso_U_22
_atom_site_aniso_U_33
_atom_site_aniso_U_23
_atom_site_aniso_U_13
_atom_site_aniso_U_12
S1 0.01683(9) 0.02385(11) 0.01501(9) -0.00137(7) -0.00254(6) 0.00160(7)
F1A 0.0184(2) 0.0254(3) 0.0259(3) -0.0074(2) -0.0040(2) 0.0088(2)
F2A 0.0241(3) 0.0178(3) 0.0205(3) 0.0026(2) -0.0011(2) -0.0031(2)
F3A 0.0211(3) 0.0448(4) 0.0155(2) -0.0017(2) 0.0030(2) 0.0024(3)
F4A 0.0257(3) 0.0261(3) 0.0306(3) -0.0112(3) -0.0070(2) 0.0006(2)
N1A 0.0146(3) 0.0165(3) 0.0165(3) 0.0003(2) -0.0012(2) 0.0030(2)
C1A 0.0125(3) 0.0168(3) 0.0138(3) 0.0020(3) 0.0008(2) 0.0003(3)
C2A 0.0140(3) 0.0181(4) 0.0161(3) -0.0009(3) -0.0014(3) 0.0027(3)
C3A 0.0165(3) 0.0235(4) 0.0162(3) -0.0036(3) -0.0012(3) 0.0003(3)
C4A 0.0144(3) 0.0255(4) 0.0174(3) 0.0003(3) -0.0026(3) 0.0017(3)
C5A 0.0171(3) 0.0217(4) 0.0180(4) 0.0044(3) -0.0025(3) 0.0033(3)
F1B 0.0184(2) 0.0254(3) 0.0259(3) -0.0074(2) -0.0040(2) 0.0088(2)
F2B 0.0241(3) 0.0178(3) 0.0205(3) 0.0026(2) -0.0011(2) -0.0031(2)
F3B 0.0211(3) 0.0448(4) 0.0155(2) -0.0017(2) 0.0030(2) 0.0024(3)
F4B 0.0257(3) 0.0261(3) 0.0306(3) -0.0112(3) -0.0070(2) 0.0006(2)
N1B 0.0146(3) 0.0165(3) 0.0165(3) 0.0003(2) -0.0012(2) 0.0030(2)
C1B 0.0125(3) 0.0168(3) 0.0138(3) 0.0020(3) 0.0008(2) 0.0003(3)
C2B 0.0140(3) 0.0181(4) 0.0161(3) -0.0009(3) -0.0014(3) 0.0027(3)
C3B 0.0165(3) 0.0235(4) 0.0162(3) -0.0036(3) -0.0012(3) 0.0003(3)
C4B 0.0144(3) 0.0255(4) 0.0174(3) 0.0003(3) -0.0026(3) 0.0017(3)
C5B 0.0171(3) 0.0217(4) 0.0180(4) 0.0044(3) -0.0025(3) 0.0033(3)
C6 0.0249(4) 0.0171(4) 0.0249(4) -0.0004(3) -0.0016(3) 0.0036(3)
C7 0.0147(3) 0.0158(3) 0.0138(3) 0.0003(2) -0.0007(2) 0.0009(2)
C8 0.0164(3) 0.0190(4) 0.0151(3) 0.0015(3) 0.0014(2) -0.0011(3)
C9 0.0144(3) 0.0198(4) 0.0173(3) 0.0009(3) 0.0010(2) -0.0017(3)
C10 0.0143(3) 0.0143(3) 0.0147(3) -0.0004(2) -0.0006(2) 0.0011(2)
C11 0.0145(3) 0.0225(4) 0.0141(3) 0.0007(3) 0.0009(2) 0.0014(3)
C12 0.0136(3) 0.0238(4) 0.0151(3) 0.0010(3) 0.0002(2) 0.0007(3)
C13 0.0165(3) 0.0250(4) 0.0277(4) 0.0022(3) -0.0042(3) -0.0024(3)

loop_
_atom_type_symbol
_atom_type_description
_atom_type_scat_dispersion_real
_atom_type_scat_dispersion_imag
_atom_type_scat_source
C C 0.0033 0.0016 'International Tables Vol C Tables 4.2.6.8 and 6.1.1.4'
H H 0.0000 0.0000 'International Tables Vol C Tables 4.2.6.8 and 6.1.1.4'
N N 0.0061 0.0033 'International Tables Vol C Tables 4.2.6.8 and 6.1.1.4'
F F 0.0171 0.0103 'International Tables Vol C Tables 4.2.6.8 and 6.1.1.4'
S S 0.1246 0.1234 'International Tables Vol C Tables 4.2.6.8 and 6.1.1.4'

loop_
_geom_angle_atom_site_label_1
_geom_angle_atom_site_label_2
_geom_angle_atom_site_label_3
_geom_angle
_geom_angle_site_symmetry_1
_geom_angle_site_symmetry_3
_geom_angle_publ_flag
C10 S1 C13 103.89(4) . . ?
C6 N1A C5A 109.17(7) . . ?
C6 N1A C1A 111.38(7) . . ?
C5A N1A C1A 110.94(7) . . ?
N1A C1A C7 112.31(7) . . ?
N1A C1A C2A 108.00(7) . . ?
C7 C1A C2A 109.75(7) . . ?
N1A C1A H1A 108.9 . . ?
C7 C1A H1A 108.9 . . ?
C2A C1A H1A 108.9 . . ?
F1A C2A F2A 106.67(7) . . ?
F1A C2A C1A 109.79(7) . . ?
F2A C2A C1A 111.00(7) . . ?
F1A C2A C3A 109.30(7) . . ?
F2A C2A C3A 106.84(7) . . ?
C1A C2A C3A 113.00(7) . . ?
F3A C3A F4A 106.22(8) . . ?
F3A C3A C4A 111.01(8) . . ?
F4A C3A C4A 111.32(8) . . ?
F3A C3A C2A 107.38(7) . . ?
F4A C3A C2A 109.10(8) . . ?
C4A C3A C2A 111.59(7) . . ?
C3A C4A C5A 109.79(7) . . ?
C3A C4A H4A 109.7 . . ?
C5A C4A H4A 109.7 . . ?
C3A C4A H4B 109.7 . . ?
C5A C4A H4B 109.7 . . ?
H4A C4A H4B 108.2 . . ?
N1A C5A C4A 110.90(8) . . ?
N1A C5A H5A 109.5 . . ?
C4A C5A H5A 109.5 . . ?
N1A C5A H5B 109.5 . . ?
C4A C5A H5B 109.5 . . ?
H5A C5A H5B 108.0 . . ?
C6 N1B C5B 106.9(10) . . ?
C6 N1B C1B 109.6(9) . . ?
C5B N1B C1B 125.5(14) . . ?
N1B C1B C7 117.1(9) . . ?
N1B C1B C2B 105.0(8) . . ?
C7 C1B C2B 124.4(10) . . ?
N1B C1B H1B 102.3 . . ?
C7 C1B H1B 102.3 . . ?
C2B C1B H1B 102.3 . . ?
F1B C2B F2B 103.8(15) . . ?
F1B C2B C1B 97.1(14) . . ?
F2B C2B C1B 108.1(12) . . ?
F1B C2B C3B 107.2(12) . . ?
F2B C2B C3B 113.7(12) . . ?
C1B C2B C3B 123.8(9) . . ?
F3B C3B F4B 108.0(14) . . ?
F3B C3B C4B 114.0(15) . . ?
F4B C3B C4B 114.3(16) . . ?
F3B C3B C2B 107.9(12) . . ?
F4B C3B C2B 101.5(12) . . ?
C4B C3B C2B 110.3(13) . . ?
C3B C4B C5B 111.6(17) . . ?
C3B C4B H4C 109.3 . . ?
C5B C4B H4C 109.3 . . ?
C3B C4B H4D 109.3 . . ?
C5B C4B H4D 109.3 . . ?
H4C C4B H4D 108.0 . . ?
N1B C5B C4B 107.6(14) . . ?
N1B C5B H5C 110.2 . . ?
C4B C5B H5C 110.2 . . ?
N1B C5B H5D 110.2 . . ?
C4B C5B H5D 110.2 . . ?
H5C C5B H5D 108.5 . . ?
N1A C6 H6A 109.5 . . ?
N1A C6 H6B 109.5 . . ?
H6A C6 H6B 109.5 . . ?
N1A C6 H6C 109.5 . . ?
H6A C6 H6C 109.5 . . ?
H6B C6 H6C 109.5 . . ?
C8 C7 C12 118.62(7) . . ?
C8 C7 C1A 120.11(7) . . ?
C12 C7 C1A 121.27(7) . . ?
C8 C7 C1B 136.7(8) . . ?
C12 C7 C1B 104.5(8) . . ?
C7 C8 C9 121.25(8) . . ?
C7 C8 H8 119.4 . . ?
C9 C8 H8 119.4 . . ?
C10 C9 C8 119.69(8) . . ?
C10 C9 H9 120.2 . . ?
C8 C9 H9 120.2 . . ?
C9 C10 C11 119.25(7) . . ?
C9 C10 S1 125.29(6) . . ?
C11 C10 S1 115.45(6) . . ?
C12 C11 C10 120.65(8) . . ?
C12 C11 H11 119.7 . . ?
C10 C11 H11 119.7 . . ?
C11 C12 C7 120.53(8) . . ?
C11 C12 H12 119.7 . . ?
C7 C12 H12 119.7 . . ?
S1 C13 H13A 109.5 . . ?
S1 C13 H13B 109.5 . . ?
H13A C13 H13B 109.5 . . ?
S1 C13 H13C 109.5 . . ?
H13A C13 H13C 109.5 . . ?
H13B C13 H13C 109.5 . . ?

loop_
_geom_bond_atom_site_label_1
_geom_bond_atom_site_label_2
_geom_bond_distance
_geom_bond_site_symmetry_2
_geom_bond_publ_flag
S1 C10 1.7576(8) . ?
S1 C13 1.7952(10) . ?
F1A C2A 1.3594(10) . ?
F2A C2A 1.3661(11) . ?
F3A C3A 1.3648(11) . ?
F4A C3A 1.3700(12) . ?
N1A C6 1.4673(13) . ?
N1A C5A 1.4711(12) . ?
N1A C1A 1.4761(11) . ?
C1A C7 1.5148(11) . ?
C1A C2A 1.5320(13) . ?
C1A H1A 1.0000 . ?
C2A C3A 1.5324(12) . ?
C3A C4A 1.4957(13) . ?
C4A C5A 1.5234(14) . ?
C4A H4A 0.9900 . ?
C4A H4B 0.9900 . ?
C5A H5A 0.9900 . ?
C5A H5B 0.9900 . ?
F1B C2B 1.3594(14) . ?
F2B C2B 1.3662(15) . ?
F3B C3B 1.3649(15) . ?
F4B C3B 1.3700(16) . ?
N1B C6 1.4671(16) . ?
N1B C5B 1.4711(16) . ?
N1B C1B 1.4761(15) . ?
C1B C7 1.5151(15) . ?
C1B C2B 1.5321(16) . ?
C1B H1B 1.0000 . ?
C2B C3B 1.5323(16) . ?
C3B C4B 1.4957(17) . ?
C4B C5B 1.5234(18) . ?
C4B H4C 0.9900 . ?
C4B H4D 0.9900 . ?
C5B H5C 0.9900 . ?
C5B H5D 0.9900 . ?
C6 H6A 0.9800 . ?
C6 H6B 0.9800 . ?
C6 H6C 0.9800 . ?
C7 C8 1.3917(12) . ?
C7 C12 1.4033(12) . ?
C8 C9 1.3961(12) . ?
C8 H8 0.9500 . ?
C9 C10 1.3956(12) . ?
C9 H9 0.9500 . ?
C10 C11 1.4016(12) . ?
C11 C12 1.3821(12) . ?
C11 H11 0.9500 . ?
C12 H12 0.9500 . ?
C13 H13A 0.9800 . ?
C13 H13B 0.9800 . ?
C13 H13C 0.9800 . ?

loop_
_geom_torsion_atom_site_label_1
_geom_torsion_atom_site_label_2
_geom_torsion_atom_site_label_3
_geom_torsion_atom_site_label_4
_geom_torsion
_geom_torsion_site_symmetry_1
_geom_torsion_site_symmetry_2
_geom_torsion_site_symmetry_3
_geom_torsion_site_symmetry_4
_geom_torsion_publ_flag
C6 N1A C1A C7 56.57(9) . . . . ?
C5A N1A C1A C7 178.40(7) . . . . ?
C6 N1A C1A C2A 177.72(7) . . . . ?
C5A N1A C1A C2A -60.45(9) . . . . ?
N1A C1A C2A F1A 176.65(7) . . . . ?
C7 C1A C2A F1A -60.61(9) . . . . ?
N1A C1A C2A F2A -65.65(8) . . . . ?
C7 C1A C2A F2A 57.08(9) . . . . ?
N1A C1A C2A C3A 54.36(9) . . . . ?
C7 C1A C2A C3A 177.09(7) . . . . ?
F1A C2A C3A F3A -52.09(10) . . . . ?
F2A C2A C3A F3A -167.16(7) . . . . ?
C1A C2A C3A F3A 70.48(10) . . . . ?
F1A C2A C3A F4A 62.62(10) . . . . ?
F2A C2A C3A F4A -52.44(9) . . . . ?
C1A C2A C3A F4A -174.81(7) . . . . ?
F1A C2A C3A C4A -173.96(8) . . . . ?
F2A C2A C3A C4A 70.98(10) . . . . ?
C1A C2A C3A C4A -51.39(10) . . . . ?
F3A C3A C4A C5A -68.44(10) . . . . ?
F4A C3A C4A C5A 173.45(8) . . . . ?
C2A C3A C4A C5A 51.31(10) . . . . ?
C6 N1A C5A C4A -172.94(8) . . . . ?
C1A N1A C5A C4A 63.95(10) . . . . ?
C3A C4A C5A N1A -58.01(10) . . . . ?
C6 N1B C1B C7 -50.1(19) . . . . ?
C5B N1B C1B C7 -179.5(15) . . . . ?
C6 N1B C1B C2B 167.3(12) . . . . ?
C5B N1B C1B C2B 37.9(19) . . . . ?
N1B C1B C2B F1B 86.8(15) . . . . ?
C7 C1B C2B F1B -52.3(18) . . . . ?
N1B C1B C2B F2B -166.2(14) . . . . ?
C7 C1B C2B F2B 55(2) . . . . ?
N1B C1B C2B C3B -29.4(19) . . . . ?
C7 C1B C2B C3B -168.5(13) . . . . ?
F1B C2B C3B F3B 54.1(17) . . . . ?
F2B C2B C3B F3B -60.1(18) . . . . ?
C1B C2B C3B F3B 165.3(15) . . . . ?
F1B C2B C3B F4B 167.4(14) . . . . ?
F2B C2B C3B F4B 53.3(17) . . . . ?
C1B C2B C3B F4B -81.4(18) . . . . ?
F1B C2B C3B C4B -71.0(17) . . . . ?
F2B C2B C3B C4B 174.9(15) . . . . ?
C1B C2B C3B C4B 40.2(19) . . . . ?
F3B C3B C4B C5B -173.6(17) . . . . ?
F4B C3B C4B C5B 62(2) . . . . ?
C2B C3B C4B C5B -52(2) . . . . ?
C6 N1B C5B C4B 175.5(16) . . . . ?
C1B N1B C5B C4B -54(2) . . . . ?
C3B C4B C5B N1B 57(3) . . . . ?
N1A C1A C7 C8 -138.12(8) . . . . ?
C2A C1A C7 C8 101.73(9) . . . . ?
N1A C1A C7 C12 42.73(11) . . . . ?
C2A C1A C7 C12 -77.42(10) . . . . ?
N1B C1B C7 C8 -75.6(16) . . . . ?
C2B C1B C7 C8 59.1(17) . . . . ?
N1B C1B C7 C12 109.5(13) . . . . ?
C2B C1B C7 C12 -115.8(15) . . . . ?
C12 C7 C8 C9 -1.05(13) . . . . ?
C1A C7 C8 C9 179.78(8) . . . . ?
C1B C7 C8 C9 -175.5(7) . . . . ?
C7 C8 C9 C10 -0.36(13) . . . . ?
C8 C9 C10 C11 1.51(13) . . . . ?
C8 C9 C10 S1 -177.54(7) . . . . ?
C13 S1 C10 C9 -6.92(9) . . . . ?
C13 S1 C10 C11 174.00(7) . . . . ?
C9 C10 C11 C12 -1.25(13) . . . . ?
S1 C10 C11 C12 177.89(7) . . . . ?
C10 C11 C12 C7 -0.18(14) . . . . ?
C8 C7 C12 C11 1.32(13) . . . . ?
C1A C7 C12 C11 -179.52(8) . . . . ?
C1B C7 C12 C11 177.4(5) . . . . ?
